data_4330135
loop_
_publ_author_name
'Laura Cherchi'
'Alessandro Fumagalli'
'Serena Fedi'
'Piero Zanello'
'Fabrizia Fabrizi De Biani'
'Franco Laschi'
'Luigi Garlaschelli'
'Piero Macchi'
'Angelo Sironi'

_publ_contact_author_address
;
Department of Structural Chemistry
University of Milan
Via Venezian 21
Milano, Italy
;
_publ_contact_author_email angelo.sironi@unimi.it
_publ_contact_author_fax '+39 02 50314454'
_publ_contact_author_name 'Sironi, Angelo'
_publ_contact_author_phone '+39 02 50314448'
_publ_section_title
;
 Synthesis, Reactivity, Electrochemical Behavior, and Crystal Structure of
 a Family of Multivalent Metal Carbido-Carbonyl Clusters Based on the
 Rh10(C)2Au4-6Framework
;
_journal_name_full 'Inorganic Chemistry'
_journal_page_first 9171
_journal_page_last 9180
_journal_paper_doi 10.1021/ic201613j
_journal_volume 51
_journal_year 2012
_chemical_compound_source 'synthesis as described'
_chemical_formula_moiety 'C110 H75 Au5 O18 P5 Rh10, C4 H12 N, C3 H8 O'
_chemical_formula_sum 'C117 H95 Au5 N O19 P5 Rh10'
_chemical_formula_weight 3987.72
_chemical_name_systematic
;
 ?
;
_space_group_IT_number 2
_symmetry_cell_setting triclinic
_symmetry_Int_Tables_number 2
_symmetry_space_group_name_Hall '-P 1'
_symmetry_space_group_name_H-M 'P -1'
_atom_sites_solution_hydrogens geom
_atom_sites_solution_primary direct
_atom_sites_solution_secondary difmap
_audit_creation_date 2012-02-20T14:09:50-00:00
_audit_creation_method 'WinGX routine CIF_UPDATE'
_cell_angle_alpha 88.542(8)
_cell_angle_beta 87.651(8)
_cell_angle_gamma 84.051(8)
_cell_formula_units_Z 2
_cell_length_a 14.862(7)
_cell_length_b 17.390(9)
_cell_length_c 24.298(12)
_cell_measurement_temperature 100(2)
_cell_volume 6239(5)
_computing_molecular_graphics 'Ortep-3 for Windows (Farrugia, 1997)'
_computing_publication_material 'WinGX publication routines (Farrugia, 1999)'
_computing_structure_refinement 'SHELXL-97 (Sheldrick, 1997)'
_computing_structure_solution 'SHELXS-97 (Sheldrick, 1990)'
_diffrn_ambient_temperature 100(2)
_diffrn_measured_fraction_theta_full 0.998
_diffrn_measured_fraction_theta_max 0.998
_diffrn_radiation_monochromator graphite
_diffrn_radiation_probe x-ray
_diffrn_radiation_type MoK\a
_diffrn_radiation_wavelength 0.71073
_diffrn_reflns_av_R_equivalents 0.0695
_diffrn_reflns_av_unetI/netI 0.1178
_diffrn_reflns_limit_h_max 17
_diffrn_reflns_limit_h_min -17
_diffrn_reflns_limit_k_max 20
_diffrn_reflns_limit_k_min -20
_diffrn_reflns_limit_l_max 29
_diffrn_reflns_limit_l_min -29
_diffrn_reflns_number 51029
_diffrn_reflns_theta_full 25.24
_diffrn_reflns_theta_max 25.24
_diffrn_reflns_theta_min 1.59
_exptl_absorpt_coefficient_mu 7.261
_exptl_absorpt_correction_T_max 1.000
_exptl_absorpt_correction_T_min 0.641
_exptl_absorpt_correction_type sphere
_exptl_crystal_colour brown
_exptl_crystal_density_diffrn 2.123
_exptl_crystal_description platelet
_exptl_crystal_F_000 3752
_exptl_crystal_size_max 0.15
_exptl_crystal_size_mid 0.10
_exptl_crystal_size_min 0.05
_refine_diff_density_max 4.074
_refine_diff_density_min -3.937
_refine_diff_density_rms 0.327
_refine_ls_extinction_method none
_refine_ls_goodness_of_fit_ref 1.104
_refine_ls_hydrogen_treatment constr
_refine_ls_matrix_type full
_refine_ls_number_parameters 568
_refine_ls_number_reflns 22530
_refine_ls_number_restraints 12
_refine_ls_restrained_S_all 1.107
_refine_ls_R_factor_all 0.16
_refine_ls_R_factor_gt 0.1034
_refine_ls_shift/su_max 0.003
_refine_ls_shift/su_mean 0.000
_refine_ls_structure_factor_coef Fsqd
_refine_ls_weighting_details 'calc w=1/[\s^2^(Fo^2^)+(0.1151P)^2^+133.8186P] where P=(Fo^2^+2Fc^2^)/3'
_refine_ls_weighting_scheme calc
_refine_ls_wR_factor_gt 0.2444
_refine_ls_wR_factor_ref 0.2678
_reflns_number_gt 13357
_reflns_number_total 22530
_reflns_threshold_expression >2sigma(I)
_cod_data_source_file ic201613j_si_001_3.cif
_cod_data_source_block fu59
_cod_database_code 4330135

loop_
_symmetry_equiv_pos_as_xyz
'x, y, z'
'-x, -y, -z'

loop_
_atom_site_label
_atom_site_type_symbol
_atom_site_fract_x
_atom_site_fract_y
_atom_site_fract_z
_atom_site_U_iso_or_equiv
_atom_site_adp_type
_atom_site_occupancy
_atom_site_symmetry_multiplicity
_atom_site_calc_flag
_atom_site_refinement_flags
_atom_site_disorder_assembly
_atom_site_disorder_group
Rh1 Rh 0.71727(11) 0.27491(11) 0.75362(9) 0.0402(5) Uani 1 1 d . . .
Rh2 Rh 0.85812(16) 0.16637(15) 0.69347(13) 0.0814(10) Uani 1 1 d . A .
Rh3 Rh 0.99512(12) 0.26046(12) 0.74266(9) 0.0474(6) Uani 1 1 d . . .
Rh4 Rh 0.87186(14) 0.18164(11) 0.80754(11) 0.0587(7) Uani 1 1 d . A .
Rh5 Rh 0.86480(11) 0.32302(13) 0.67028(8) 0.0444(5) Uani 1 1 d . A .
Rh6 Rh 0.83943(10) 0.35691(9) 0.79264(6) 0.0229(4) Uani 1 1 d . A .
Rh7 Rh 0.70969(12) 0.48088(13) 0.83731(7) 0.0411(5) Uani 1 1 d . . .
Rh8 Rh 0.55918(11) 0.37244(12) 0.79833(7) 0.0381(5) Uani 1 1 d . A .
Rh9 Rh 0.67727(10) 0.44766(10) 0.72942(6) 0.0240(4) Uani 1 1 d . A .
Rh10 Rh 0.68835(12) 0.33219(15) 0.87539(8) 0.0576(7) Uani 1 1 d . A .
C1A C 0.6996(13) 0.3746(11) 0.7968(8) 0.025(4) Uiso 1 1 d . A .
C1B C 0.8560(16) 0.2607(14) 0.7442(10) 0.045(6) Uiso 1 1 d . A .
C1 C 0.622(2) 0.2229(18) 0.7320(12) 0.064(8) Uiso 1 1 d . A .
O1 O 0.5670(17) 0.1836(14) 0.7182(10) 0.091(7) Uiso 1 1 d . . .
C2 C 0.846(4) 0.090(4) 0.655(3) 0.17(2) Uiso 1 1 d . . .
O2 O 0.851(3) 0.035(2) 0.6194(17) 0.175(15) Uiso 1 1 d . A .
C3 C 1.1191(17) 0.2719(14) 0.7478(10) 0.045(6) Uiso 1 1 d . A .
O3 O 1.1964(13) 0.2810(11) 0.7480(8) 0.061(5) Uiso 1 1 d . . .
C4 C 0.869(2) 0.124(2) 0.8701(15) 0.080(10) Uiso 1 1 d . . .
O4 O 0.8582(18) 0.0899(16) 0.9164(11) 0.109(8) Uiso 1 1 d . A .
C5 C 0.8509(18) 0.3920(16) 0.6084(11) 0.053(7) Uiso 1 1 d . . .
O5 O 0.8401(16) 0.4347(14) 0.5730(10) 0.087(7) Uiso 1 1 d . A .
C6 C 0.9245(13) 0.4156(12) 0.8196(8) 0.026(4) Uiso 1 1 d . . .
O6 O 0.9748(12) 0.4538(10) 0.8395(7) 0.051(4) Uiso 1 1 d . A .
C7 C 0.732(3) 0.568(3) 0.8745(17) 0.104(13) Uiso 1 1 d . A .
O7 O 0.753(2) 0.629(2) 0.8889(15) 0.153(12) Uiso 1 1 d . . .
C8 C 0.4388(19) 0.3573(16) 0.7918(11) 0.054(7) Uiso 1 1 d . . .
O8 O 0.3647(15) 0.3413(13) 0.7849(9) 0.079(6) Uiso 1 1 d . A .
C9 C 0.6708(16) 0.4987(14) 0.6577(10) 0.039(6) Uiso 1 1 d . . .
O9 O 0.6614(13) 0.5344(12) 0.6183(8) 0.069(5) Uiso 1 1 d . A .
C10 C 0.698(3) 0.279(3) 0.9375(19) 0.114(14) Uiso 1 1 d . . .
O10 O 0.699(2) 0.2691(17) 0.9922(13) 0.121(9) Uiso 1 1 d . A .
C24 C 0.880(3) 0.093(2) 0.7456(16) 0.091(11) Uiso 1 1 d . . .
O24 O 0.892(2) 0.0254(18) 0.7597(12) 0.124(10) Uiso 1 1 d . A .
C25 C 0.868(2) 0.2278(19) 0.6191(14) 0.077(9) Uiso 1 1 d . . .
O25 O 0.8744(16) 0.2244(14) 0.5696(10) 0.089(7) Uiso 1 1 d . A .
C34 C 1.0087(17) 0.1792(14) 0.8065(10) 0.045(6) Uiso 1 1 d . A .
O34 O 1.0720(15) 0.1466(13) 0.8290(9) 0.082(6) Uiso 1 1 d . . .
C35 C 1.0018(17) 0.3224(14) 0.6670(10) 0.044(6) Uiso 1 1 d . A .
O35 O 1.0584(13) 0.3510(11) 0.6394(8) 0.067(5) Uiso 1 1 d . . .
C79 C 0.6789(16) 0.5445(14) 0.7719(9) 0.040(6) Uiso 1 1 d . A .
O79 O 0.6630(13) 0.6117(12) 0.7581(8) 0.067(5) Uiso 1 1 d . . .
C710 C 0.686(2) 0.4320(19) 0.9112(14) 0.074(9) Uiso 1 1 d . A .
O710 O 0.6703(18) 0.4606(15) 0.9590(11) 0.101(8) Uiso 1 1 d . . .
C89 C 0.5379(15) 0.4553(13) 0.7401(9) 0.034(5) Uiso 1 1 d . . .
O89 O 0.4791(12) 0.4972(10) 0.7223(7) 0.056(5) Uiso 1 1 d . A .
C810 C 0.5507(19) 0.3391(16) 0.8766(11) 0.055(7) Uiso 1 1 d . . .
O810 O 0.4934(15) 0.3330(13) 0.9151(9) 0.080(6) Uiso 1 1 d . A .
Au1 Au 0.87563(5) 0.29345(6) 0.89344(3) 0.0354(2) Uani 1 1 d . . .
P1 P 0.9621(4) 0.2829(4) 0.9699(2) 0.0327(13) Uani 1 1 d . A .
C111 C 1.0829(7) 0.2968(9) 0.9541(6) 0.036(5) Uiso 1 1 d G . .
C112 C 1.1131(9) 0.3048(9) 0.8995(5) 0.042(6) Uiso 1 1 d G A .
H112 H 1.0734 0.3018 0.8712 0.051 Uiso 1 1 calc R . .
C113 C 1.2027(10) 0.3173(10) 0.8873(4) 0.051(7) Uiso 1 1 d G A .
H113 H 1.2229 0.3226 0.8508 0.061 Uiso 1 1 calc R . .
C114 C 1.2620(7) 0.3218(10) 0.9296(6) 0.047(6) Uiso 1 1 d G A .
H114 H 1.3219 0.3301 0.9213 0.056 Uiso 1 1 calc R . .
C115 C 1.2318(8) 0.3138(9) 0.9841(5) 0.040(6) Uiso 1 1 d G A .
H115 H 1.2715 0.3168 1.0124 0.048 Uiso 1 1 calc R . .
C116 C 1.1422(9) 0.3013(9) 0.9964(4) 0.036(5) Uiso 1 1 d G A .
H116 H 1.1220 0.2959 1.0328 0.043 Uiso 1 1 calc R . .
C121 C 0.9262(10) 0.3543(8) 1.0232(5) 0.032(5) Uiso 1 1 d G . .
C122 C 0.8894(11) 0.4266(9) 1.0048(5) 0.049(6) Uiso 1 1 d G A .
H122 H 0.8802 0.4358 0.9675 0.059 Uiso 1 1 calc R . .
C123 C 0.8662(11) 0.4852(7) 1.0422(7) 0.061(8) Uiso 1 1 d G A .
H123 H 0.8415 0.5337 1.0299 0.073 Uiso 1 1 calc R . .
C124 C 0.8799(12) 0.4715(8) 1.0980(6) 0.053(7) Uiso 1 1 d G A .
H124 H 0.8644 0.5107 1.1230 0.064 Uiso 1 1 calc R . .
C125 C 0.9168(12) 0.3991(10) 1.1164(5) 0.067(8) Uiso 1 1 d G A .
H125 H 0.9260 0.3899 1.1537 0.080 Uiso 1 1 calc R . .
C126 C 0.9400(11) 0.3405(7) 1.0790(6) 0.051(7) Uiso 1 1 d G A .
H126 H 0.9646 0.2921 1.0913 0.061 Uiso 1 1 calc R . .
C131 C 0.9655(12) 0.1921(9) 1.0079(7) 0.046(6) Uiso 1 1 d G . .
C132 C 0.8866(10) 0.1733(10) 1.0354(8) 0.060(8) Uiso 1 1 d G A .
H132 H 0.8346 0.2081 1.0351 0.072 Uiso 1 1 calc R . .
C133 C 0.8853(13) 0.1027(12) 1.0633(8) 0.074(9) Uiso 1 1 d G A .
H133 H 0.8325 0.0902 1.0817 0.089 Uiso 1 1 calc R . .
C134 C 0.9629(16) 0.0507(10) 1.0637(9) 0.112(14) Uiso 1 1 d G A .
H134 H 0.9621 0.0035 1.0824 0.134 Uiso 1 1 calc R . .
C135 C 1.0419(13) 0.0695(11) 1.0362(10) 0.113(14) Uiso 1 1 d G A .
H135 H 1.0938 0.0347 1.0365 0.136 Uiso 1 1 calc R . .
C136 C 1.0431(10) 0.1401(12) 1.0083(8) 0.067(8) Uiso 1 1 d G A .
H136 H 1.0959 0.1527 0.9899 0.080 Uiso 1 1 calc R . .
Au2 Au 0.69086(13) 0.16842(12) 0.82565(9) 0.0333(4) Uani 0.5245(19) 1 d P A 1
P2 P 0.6147(8) 0.0640(7) 0.8481(5) 0.038(2) Uani 0.5245(19) 1 d P A 1
C211 C 0.617(2) -0.0039(15) 0.7921(10) 0.028(9) Uiso 0.5245(19) 1 d PG A 1
C212 C 0.6721(19) 0.0028(14) 0.7449(12) 0.056(13) Uiso 0.5245(19) 1 d PG A 1
H212 H 0.7056 0.0449 0.7399 0.067 Uiso 0.5245(19) 1 calc PR A 1
C213 C 0.6770(19) -0.0536(17) 0.7050(10) 0.044(11) Uiso 0.5245(19) 1 d PG A 1
H213 H 0.7137 -0.0491 0.6733 0.052 Uiso 0.5245(19) 1 calc PR A 1
C214 C 0.627(2) -0.1166(15) 0.7123(11) 0.050(12) Uiso 0.5245(19) 1 d PG A 1
H214 H 0.6303 -0.1543 0.6856 0.060 Uiso 0.5245(19) 1 calc PR A 1
C215 C 0.572(2) -0.1233(15) 0.7596(13) 0.053(13) Uiso 0.5245(19) 1 d PG A 1
H215 H 0.5388 -0.1654 0.7645 0.064 Uiso 0.5245(19) 1 calc PR A 1
C216 C 0.567(2) -0.0670(18) 0.7995(10) 0.076(17) Uiso 0.5245(19) 1 d PG A 1
H216 H 0.5307 -0.0714 0.8311 0.091 Uiso 0.5245(19) 1 calc PR A 1
C221 C 0.4925(16) 0.085(2) 0.8629(14) 0.052(16) Uiso 0.5245(19) 1 d PG A 1
C222 C 0.447(2) 0.1407(19) 0.8294(13) 0.049(5) Uiso 0.5245(19) 1 d PG A 1
H222 H 0.4797 0.1681 0.8034 0.058 Uiso 0.5245(19) 1 calc PR A 1
C223 C 0.354(2) 0.1557(19) 0.8347(14) 0.065(5) Uiso 0.5245(19) 1 d PG A 1
H223 H 0.3235 0.1932 0.8123 0.078 Uiso 0.5245(19) 1 calc PR A 1
C224 C 0.3053(16) 0.115(2) 0.8736(16) 0.074(9) Uiso 0.5245(19) 1 d PG A 1
H224 H 0.2427 0.1248 0.8771 0.089 Uiso 0.5245(19) 1 calc PR A 1
C225 C 0.351(2) 0.059(2) 0.9071(13) 0.065(5) Uiso 0.5245(19) 1 d PG A 1
H225 H 0.3182 0.0314 0.9331 0.078 Uiso 0.5245(19) 1 calc PR A 1
C226 C 0.444(2) 0.0438(18) 0.9018(13) 0.049(5) Uiso 0.5245(19) 1 d PG A 1
H226 H 0.4744 0.0063 0.9243 0.058 Uiso 0.5245(19) 1 calc PR A 1
C231 C 0.654(2) 0.0089(18) 0.9060(11) 0.048(16) Uiso 0.5245(19) 1 d PG A 1
C232 C 0.703(2) -0.0636(17) 0.9030(11) 0.049(5) Uiso 0.5245(19) 1 d PG A 1
H232 H 0.7119 -0.0882 0.8694 0.058 Uiso 0.5245(19) 1 calc PR A 1
C233 C 0.739(2) -0.0994(15) 0.9503(14) 0.065(5) Uiso 0.5245(19) 1 d PG A 1
H233 H 0.7713 -0.1479 0.9483 0.078 Uiso 0.5245(19) 1 calc PR A 1
C234 C 0.725(2) -0.063(2) 1.0006(11) 0.074(9) Uiso 0.5245(19) 1 d PG A 1
H234 H 0.7493 -0.0865 1.0322 0.089 Uiso 0.5245(19) 1 calc PR A 1
C235 C 0.677(2) 0.0099(19) 1.0035(11) 0.065(5) Uiso 0.5245(19) 1 d PG A 1
H235 H 0.6679 0.0345 1.0371 0.078 Uiso 0.5245(19) 1 calc PR A 1
C236 C 0.641(2) 0.0457(15) 0.9562(13) 0.049(5) Uiso 0.5245(19) 1 d PG A 1
H236 H 0.6086 0.0942 0.9582 0.058 Uiso 0.5245(19) 1 calc PR A 1
Au2A Au 0.67382(15) 0.18826(14) 0.85330(10) 0.0333(4) Uani 0.4755(19) 1 d P A 2
P2A P 0.5866(8) 0.1069(7) 0.9036(5) 0.038(2) Uani 0.4755(19) 1 d PD A 2
C241 C 0.561(2) 0.1382(19) 0.9760(7) 0.040(12) Uiso 0.4755(19) 1 d PGD A 2
C242 C 0.6311(16) 0.1257(17) 1.0125(10) 0.031(10) Uiso 0.4755(19) 1 d PG A 2
H242 H 0.6876 0.1029 1.0005 0.037 Uiso 0.4755(19) 1 calc PR A 2
C243 C 0.6163(18) 0.1473(19) 1.0671(9) 0.045(13) Uiso 0.4755(19) 1 d PG A 2
H243 H 0.6630 0.1390 1.0916 0.054 Uiso 0.4755(19) 1 calc PR A 2
C244 C 0.532(2) 0.1814(19) 1.0851(7) 0.046(13) Uiso 0.4755(19) 1 d PGD A 2
H244 H 0.5220 0.1958 1.1216 0.056 Uiso 0.4755(19) 1 calc PR A 2
C245 C 0.4621(17) 0.194(2) 1.0485(12) 0.057(15) Uiso 0.4755(19) 1 d PG A 2
H245 H 0.4056 0.2166 1.0605 0.068 Uiso 0.4755(19) 1 calc PR A 2
C246 C 0.4768(18) 0.172(2) 0.9939(10) 0.075(19) Uiso 0.4755(19) 1 d PG A 2
H246 H 0.4301 0.1806 0.9694 0.090 Uiso 0.4755(19) 1 calc PR A 2
C251 C 0.4754(15) 0.101(2) 0.8729(14) 0.036(13) Uiso 0.4755(19) 1 d PGD A 2
C252 C 0.433(2) 0.1701(17) 0.8525(15) 0.049(5) Uiso 0.4755(19) 1 d PG A 2
H252 H 0.4613 0.2153 0.8540 0.058 Uiso 0.4755(19) 1 calc PR A 2
C253 C 0.349(2) 0.1719(18) 0.8297(16) 0.065(5) Uiso 0.4755(19) 1 d PG A 2
H253 H 0.3203 0.2183 0.8160 0.078 Uiso 0.4755(19) 1 calc PR A 2
C254 C 0.3064(16) 0.104(2) 0.8274(16) 0.074(9) Uiso 0.4755(19) 1 d PGD A 2
H254 H 0.2499 0.1057 0.8122 0.089 Uiso 0.4755(19) 1 calc PR A 2
C255 C 0.349(2) 0.0352(19) 0.8479(16) 0.065(5) Uiso 0.4755(19) 1 d PG A 2
H255 H 0.3205 -0.0100 0.8463 0.078 Uiso 0.4755(19) 1 calc PR A 2
C256 C 0.433(2) 0.0334(17) 0.8706(15) 0.049(5) Uiso 0.4755(19) 1 d PG A 2
H256 H 0.4615 -0.0130 0.8843 0.058 Uiso 0.4755(19) 1 calc PR A 2
C261 C 0.633(2) 0.0038(10) 0.9120(14) 0.035(14) Uiso 0.4755(19) 1 d PGD A 2
C262 C 0.698(2) -0.0238(15) 0.8730(13) 0.049(5) Uiso 0.4755(19) 1 d PG A 2
H262 H 0.7184 0.0092 0.8455 0.058 Uiso 0.4755(19) 1 calc PR A 2
C263 C 0.734(2) -0.1009(18) 0.8750(14) 0.065(5) Uiso 0.4755(19) 1 d PG A 2
H263 H 0.7781 -0.1194 0.8489 0.078 Uiso 0.4755(19) 1 calc PR A 2
C264 C 0.704(3) -0.1503(11) 0.9161(17) 0.074(9) Uiso 0.4755(19) 1 d PGD A 2
H264 H 0.7284 -0.2019 0.9175 0.089 Uiso 0.4755(19) 1 calc PR A 2
C265 C 0.639(3) -0.1227(15) 0.9552(14) 0.065(5) Uiso 0.4755(19) 1 d PG A 2
H265 H 0.6189 -0.1558 0.9827 0.078 Uiso 0.4755(19) 1 calc PR A 2
C266 C 0.603(2) -0.0456(17) 0.9531(12) 0.049(5) Uiso 0.4755(19) 1 d PG A 2
H266 H 0.5592 -0.0272 0.9793 0.058 Uiso 0.4755(19) 1 calc PR A 2
Au3 Au 0.67578(6) 0.32654(6) 0.65034(4) 0.0439(3) Uani 1 1 d . A .
P3 P 0.5960(4) 0.3050(4) 0.5737(2) 0.0396(15) Uani 1 1 d . . .
C311 C 0.6022(12) 0.2048(8) 0.5513(8) 0.040(6) Uiso 1 1 d G A .
C312 C 0.6450(13) 0.1450(11) 0.5827(7) 0.073(9) Uiso 1 1 d G . .
H312 H 0.6738 0.1559 0.6144 0.088 Uiso 1 1 calc R A .
C313 C 0.6449(14) 0.0688(9) 0.5666(9) 0.085(10) Uiso 1 1 d G A .
H313 H 0.6736 0.0288 0.5876 0.102 Uiso 1 1 calc R . .
C314 C 0.6019(15) 0.0525(10) 0.5192(9) 0.077(9) Uiso 1 1 d G . .
H314 H 0.6018 0.0016 0.5084 0.093 Uiso 1 1 calc R A .
C315 C 0.5590(16) 0.1124(14) 0.4878(8) 0.133(17) Uiso 1 1 d G A .
H315 H 0.5303 0.1015 0.4560 0.160 Uiso 1 1 calc R . .
C316 C 0.5592(14) 0.1885(11) 0.5038(8) 0.097(12) Uiso 1 1 d G . .
H316 H 0.5305 0.2286 0.4828 0.116 Uiso 1 1 calc R A .
C321 C 0.4693(18) 0.321(2) 0.5867(15) 0.146(8) Uiso 1 1 d G A .
C322 C 0.403(3) 0.2878(17) 0.5595(12) 0.146(8) Uiso 1 1 d G . .
H322 H 0.4189 0.2546 0.5305 0.175 Uiso 1 1 calc R A .
C323 C 0.312(2) 0.3043(19) 0.5757(14) 0.146(8) Uiso 1 1 d G A .
H323 H 0.2677 0.2822 0.5576 0.175 Uiso 1 1 calc R . .
C324 C 0.2882(18) 0.354(2) 0.6191(15) 0.146(8) Uiso 1 1 d G . .
H324 H 0.2276 0.3648 0.6300 0.175 Uiso 1 1 calc R A .
C325 C 0.355(3) 0.3868(17) 0.6463(12) 0.146(8) Uiso 1 1 d G A .
H325 H 0.3386 0.4199 0.6753 0.175 Uiso 1 1 calc R . .
C326 C 0.445(2) 0.3702(19) 0.6301(14) 0.146(8) Uiso 1 1 d G . .
H326 H 0.4898 0.3923 0.6482 0.175 Uiso 1 1 calc R A .
C331 C 0.638(2) 0.358(3) 0.5132(13) 0.163(9) Uiso 1 1 d G A .
C332 C 0.620(2) 0.437(2) 0.5041(15) 0.163(9) Uiso 1 1 d G . .
H332 H 0.5811 0.4661 0.5285 0.195 Uiso 1 1 calc R A .
C333 C 0.659(3) 0.4722(16) 0.4586(17) 0.163(9) Uiso 1 1 d G A .
H333 H 0.6469 0.5252 0.4525 0.195 Uiso 1 1 calc R . .
C334 C 0.716(2) 0.428(2) 0.4222(12) 0.163(9) Uiso 1 1 d G . .
H334 H 0.7429 0.4520 0.3917 0.195 Uiso 1 1 calc R A .
C335 C 0.735(2) 0.349(2) 0.4313(15) 0.163(9) Uiso 1 1 d G A .
H335 H 0.7730 0.3197 0.4069 0.195 Uiso 1 1 calc R . .
C336 C 0.695(3) 0.3137(17) 0.4768(17) 0.163(9) Uiso 1 1 d G . .
H336 H 0.7071 0.2607 0.4829 0.195 Uiso 1 1 calc R A .
Au4 Au 0.86327(5) 0.47288(6) 0.71744(4) 0.0344(2) Uani 1 1 d . . .
P4 P 0.9435(4) 0.5760(4) 0.6932(3) 0.0388(15) Uani 1 1 d . A .
C411 C 1.0620(8) 0.5645(9) 0.7133(6) 0.037(5) Uiso 1 1 d G . .
C412 C 1.1007(9) 0.4908(7) 0.7274(7) 0.045(6) Uiso 1 1 d G A .
H412 H 1.0664 0.4490 0.7270 0.054 Uiso 1 1 calc R . .
C413 C 1.1905(10) 0.4795(7) 0.7422(7) 0.053(7) Uiso 1 1 d G A .
H413 H 1.2164 0.4302 0.7517 0.064 Uiso 1 1 calc R . .
C414 C 1.2417(8) 0.5420(9) 0.7428(7) 0.049(6) Uiso 1 1 d G A .
H414 H 1.3018 0.5345 0.7527 0.059 Uiso 1 1 calc R . .
C415 C 1.2030(10) 0.6157(8) 0.7286(7) 0.063(8) Uiso 1 1 d G A .
H415 H 1.2372 0.6575 0.7291 0.075 Uiso 1 1 calc R . .
C416 C 1.1131(10) 0.6269(7) 0.7139(7) 0.047(6) Uiso 1 1 d G A .
H416 H 1.0873 0.6762 0.7044 0.057 Uiso 1 1 calc R . .
C421 C 0.9472(16) 0.5978(13) 0.6207(8) 0.056(7) Uiso 1 1 d G . .
C422 C 0.8664(13) 0.6152(15) 0.5941(11) 0.098(6) Uiso 1 1 d G A .
H422 H 0.8117 0.6203 0.6143 0.117 Uiso 1 1 calc R . .
C423 C 0.867(2) 0.6250(18) 0.5371(12) 0.162(10) Uiso 1 1 d G A .
H423 H 0.8131 0.6366 0.5193 0.195 Uiso 1 1 calc R . .
C424 C 0.949(3) 0.617(2) 0.5068(8) 0.17(2) Uiso 1 1 d G A .
H424 H 0.9495 0.6239 0.4687 0.210 Uiso 1 1 calc R . .
C425 C 1.030(2) 0.6000(18) 0.5334(11) 0.162(10) Uiso 1 1 d G A .
H425 H 1.0844 0.5949 0.5131 0.195 Uiso 1 1 calc R . .
C426 C 1.0289(13) 0.5902(15) 0.5904(11) 0.098(6) Uiso 1 1 d G A .
H426 H 1.0829 0.5786 0.6082 0.117 Uiso 1 1 calc R . .
C431 C 0.9039(15) 0.6682(12) 0.7251(9) 0.060(7) Uiso 1 1 d G . .
C432 C 0.9021(17) 0.7382(15) 0.6960(9) 0.098(6) Uiso 1 1 d G A .
H432 H 0.9172 0.7389 0.6585 0.117 Uiso 1 1 calc R . .
C433 C 0.878(2) 0.8072(12) 0.7231(14) 0.162(10) Uiso 1 1 d G A .
H433 H 0.8765 0.8540 0.7037 0.195 Uiso 1 1 calc R . .
C434 C 0.855(2) 0.8061(15) 0.7792(14) 0.162(10) Uiso 1 1 d G A .
H434 H 0.8388 0.8523 0.7973 0.195 Uiso 1 1 calc R . .
C435 C 0.857(2) 0.736(2) 0.8082(9) 0.162(10) Uiso 1 1 d G A .
H435 H 0.8418 0.7354 0.8457 0.195 Uiso 1 1 calc R . .
C436 C 0.8813(17) 0.6671(15) 0.7811(9) 0.098(6) Uiso 1 1 d G A .
H436 H 0.8825 0.6203 0.8006 0.117 Uiso 1 1 calc R . .
Au5 Au 1.04848(10) 0.14959(9) 0.66496(6) 0.0458(4) Uani 0.6800(17) 1 d P A 1
P5 P 1.1554(6) 0.0795(6) 0.6115(5) 0.048(2) Uani 0.6800(17) 1 d P A 1
C511 C 1.178(2) 0.123(2) 0.5422(12) 0.079(14) Uiso 0.6800(17) 1 d PG A 1
C512 C 1.264(2) 0.1361(19) 0.5222(13) 0.065(12) Uiso 0.6800(17) 1 d PG A 1
H512 H 1.3130 0.1289 0.5453 0.078 Uiso 0.6800(17) 1 calc PR A 1
C513 C 1.278(2) 0.160(2) 0.4677(14) 0.095(17) Uiso 0.6800(17) 1 d PG A 1
H513 H 1.3357 0.1681 0.4543 0.114 Uiso 0.6800(17) 1 calc PR A 1
C514 C 1.205(3) 0.170(2) 0.4331(11) 0.13(2) Uiso 0.6800(17) 1 d PG A 1
H514 H 1.2144 0.1862 0.3966 0.156 Uiso 0.6800(17) 1 calc PR A 1
C515 C 1.119(3) 0.158(3) 0.4531(17) 0.15(3) Uiso 0.6800(17) 1 d PG A 1
H515 H 1.0703 0.1650 0.4299 0.176 Uiso 0.6800(17) 1 calc PR A 1
C516 C 1.1053(19) 0.134(2) 0.5076(18) 0.12(2) Uiso 0.6800(17) 1 d PG A 1
H516 H 1.0476 0.1258 0.5210 0.150 Uiso 0.6800(17) 1 calc PR A 1
C521 C 1.2665(15) 0.0709(16) 0.6392(11) 0.044(9) Uiso 0.6800(17) 1 d PG A 1
C522 C 1.2947(19) 0.1345(14) 0.6646(13) 0.074(6) Uiso 0.6800(17) 1 d PG A 1
H522 H 1.2554 0.1794 0.6686 0.088 Uiso 0.6800(17) 1 calc PR A 1
C523 C 1.382(2) 0.1310(17) 0.6841(13) 0.094(7) Uiso 0.6800(17) 1 d PG A 1
H523 H 1.4006 0.1735 0.7011 0.112 Uiso 0.6800(17) 1 calc PR A 1
C524 C 1.4406(16) 0.064(2) 0.6780(13) 0.083(10) Uiso 0.6800(17) 1 d PG A 1
H524 H 1.4988 0.0616 0.6911 0.100 Uiso 0.6800(17) 1 calc PR A 1
C525 C 1.4124(18) 0.0004(16) 0.6526(14) 0.094(7) Uiso 0.6800(17) 1 d PG A 1
H525 H 1.4517 -0.0445 0.6486 0.112 Uiso 0.6800(17) 1 calc PR A 1
C526 C 1.325(2) 0.0039(14) 0.6332(12) 0.074(6) Uiso 0.6800(17) 1 d PG A 1
H526 H 1.3065 -0.0387 0.6161 0.088 Uiso 0.6800(17) 1 calc PR A 1
C531 C 1.1359(17) -0.0176(12) 0.5963(11) 0.035(8) Uiso 0.6800(17) 1 d PG A 1
C532 C 1.1671(19) -0.0549(16) 0.5483(10) 0.074(6) Uiso 0.6800(17) 1 d PG A 1
H532 H 1.1969 -0.0283 0.5205 0.088 Uiso 0.6800(17) 1 calc PR A 1
C533 C 1.154(2) -0.1321(17) 0.5416(11) 0.094(7) Uiso 0.6800(17) 1 d PG A 1
H533 H 1.1748 -0.1571 0.5095 0.112 Uiso 0.6800(17) 1 calc PR A 1
C534 C 1.109(2) -0.1718(13) 0.5831(14) 0.083(10) Uiso 0.6800(17) 1 d PG A 1
H534 H 1.1006 -0.2234 0.5786 0.100 Uiso 0.6800(17) 1 calc PR A 1
C535 C 1.078(2) -0.1344(17) 0.6311(12) 0.094(7) Uiso 0.6800(17) 1 d PG A 1
H535 H 1.0485 -0.1610 0.6588 0.112 Uiso 0.6800(17) 1 calc PR A 1
C536 C 1.0915(19) -0.0573(17) 0.6377(9) 0.074(6) Uiso 0.6800(17) 1 d PG A 1
H536 H 1.0706 -0.0323 0.6699 0.088 Uiso 0.6800(17) 1 calc PR A 1
Au5A Au 1.0294(2) 0.10933(19) 0.70271(14) 0.0458(4) Uani 0.3200(17) 1 d P A 2
P5A P 1.1380(12) 0.0106(11) 0.6815(8) 0.048(2) Uani 0.3200(17) 1 d PD A 2
C541 C 1.150(4) -0.059(3) 0.743(2) 0.13(5) Uiso 0.3200(17) 1 d PGD A 2
C542 C 1.074(3) -0.093(3) 0.762(2) 0.07(3) Uiso 0.3200(17) 1 d PG A 2
H542 H 1.0170 -0.0740 0.7514 0.087 Uiso 0.3200(17) 1 calc PR A 2
C543 C 1.085(3) -0.157(3) 0.798(2) 0.044(19) Uiso 0.3200(17) 1 d PG A 2
H543 H 1.0343 -0.1805 0.8108 0.053 Uiso 0.3200(17) 1 calc PR A 2
C544 C 1.171(3) -0.186(2) 0.8138(17) 0.06(2) Uiso 0.3200(17) 1 d PGD A 2
H544 H 1.1776 -0.2290 0.8377 0.071 Uiso 0.3200(17) 1 calc PR A 2
C545 C 1.246(2) -0.151(2) 0.7943(17) 0.022(13) Uiso 0.3200(17) 1 d PG A 2
H545 H 1.3035 -0.1709 0.8051 0.026 Uiso 0.3200(17) 1 calc PR A 2
C546 C 1.236(3) -0.088(3) 0.7587(19) 0.06(2) Uiso 0.3200(17) 1 d PG A 2
H546 H 1.2862 -0.0643 0.7456 0.068 Uiso 0.3200(17) 1 calc PR A 2
C551 C 1.253(2) 0.042(3) 0.666(3) 0.05(2) Uiso 0.3200(17) 1 d PGD A 2
C552 C 1.278(3) 0.101(4) 0.698(2) 0.074(6) Uiso 0.3200(17) 1 d PG A 2
H552 H 1.2403 0.1183 0.7274 0.088 Uiso 0.3200(17) 1 calc PR A 2
C553 C 1.358(4) 0.133(3) 0.686(3) 0.094(7) Uiso 0.3200(17) 1 d PG A 2
H553 H 1.3747 0.1720 0.7074 0.112 Uiso 0.3200(17) 1 calc PR A 2
C554 C 1.414(3) 0.106(4) 0.642(3) 0.083(10) Uiso 0.3200(17) 1 d PGD A 2
H554 H 1.4681 0.1276 0.6336 0.100 Uiso 0.3200(17) 1 calc PR A 2
C555 C 1.390(3) 0.047(4) 0.609(2) 0.094(7) Uiso 0.3200(17) 1 d PG A 2
H555 H 1.4271 0.0296 0.5797 0.112 Uiso 0.3200(17) 1 calc PR A 2
C556 C 1.309(4) 0.015(3) 0.621(2) 0.074(6) Uiso 0.3200(17) 1 d PG A 2
H556 H 1.2926 -0.0241 0.5998 0.088 Uiso 0.3200(17) 1 calc PR A 2
C561 C 1.123(5) -0.037(4) 0.6149(17) 0.11(4) Uiso 0.3200(17) 1 d PGD A 2
C562 C 1.083(5) 0.010(3) 0.574(3) 0.074(6) Uiso 0.3200(17) 1 d PG A 2
H562 H 1.0656 0.0623 0.5803 0.088 Uiso 0.3200(17) 1 calc PR A 2
C563 C 1.067(5) -0.021(4) 0.523(2) 0.094(7) Uiso 0.3200(17) 1 d PG A 2
H563 H 1.0404 0.0109 0.4957 0.112 Uiso 0.3200(17) 1 calc PR A 2
C564 C 1.093(5) -0.098(4) 0.5136(16) 0.083(10) Uiso 0.3200(17) 1 d PGD A 2
H564 H 1.0826 -0.1190 0.4798 0.100 Uiso 0.3200(17) 1 calc PR A 2
C565 C 1.133(5) -0.146(3) 0.555(3) 0.094(7) Uiso 0.3200(17) 1 d PG A 2
H565 H 1.1500 -0.1976 0.5483 0.112 Uiso 0.3200(17) 1 calc PR A 2
C566 C 1.148(5) -0.115(4) 0.605(2) 0.074(6) Uiso 0.3200(17) 1 d PG A 2
H566 H 1.1752 -0.1463 0.6328 0.088 Uiso 0.3200(17) 1 calc PR A 2
N1 N 0.4065(19) 0.5926(16) 0.8945(12) 0.080(8) Uiso 1 1 d . . .
C1N C 0.452(3) 0.618(3) 0.8404(17) 0.121(15) Uiso 1 1 d . . .
H1N1 H 0.4599 0.6716 0.8414 0.181 Uiso 1 1 calc R . .
H1N2 H 0.4149 0.6085 0.8104 0.181 Uiso 1 1 calc R . .
H1N3 H 0.5101 0.5882 0.8355 0.181 Uiso 1 1 calc R . .
C2N C 0.321(3) 0.646(2) 0.8995(16) 0.099(12) Uiso 1 1 d . . .
H2N1 H 0.3346 0.6986 0.8972 0.149 Uiso 1 1 calc R . .
H2N2 H 0.2902 0.6366 0.9343 0.149 Uiso 1 1 calc R . .
H2N3 H 0.2820 0.6366 0.8701 0.149 Uiso 1 1 calc R . .
C3N C 0.464(2) 0.611(2) 0.9399(15) 0.096(12) Uiso 1 1 d . . .
H3N1 H 0.4740 0.6650 0.9374 0.143 Uiso 1 1 calc R . .
H3N2 H 0.5216 0.5802 0.9369 0.143 Uiso 1 1 calc R . .
H3N3 H 0.4349 0.6006 0.9747 0.143 Uiso 1 1 calc R . .
C4N C 0.392(3) 0.511(2) 0.8966(18) 0.122(15) Uiso 1 1 d . . .
H4N1 H 0.3541 0.5002 0.8675 0.183 Uiso 1 1 calc R . .
H4N2 H 0.3643 0.4984 0.9315 0.183 Uiso 1 1 calc R . .
H4N3 H 0.4498 0.4803 0.8922 0.183 Uiso 1 1 calc R . .

loop_
_atom_site_aniso_label
_atom_site_aniso_U_11
_atom_site_aniso_U_22
_atom_site_aniso_U_33
_atom_site_aniso_U_23
_atom_site_aniso_U_13
_atom_site_aniso_U_12
Rh1 0.0223(9) 0.0337(10) 0.0663(13) -0.0003(9) -0.0247(9) -0.0024(8)
Rh2 0.0465(13) 0.0630(16) 0.137(2) -0.0588(16) -0.0588(15) 0.0209(11)
Rh3 0.0219(9) 0.0566(13) 0.0639(14) -0.0323(11) -0.0223(9) 0.0106(9)
Rh4 0.0408(12) 0.0312(11) 0.1076(19) 0.0031(11) -0.0503(12) -0.0031(9)
Rh5 0.0176(9) 0.0823(15) 0.0328(10) -0.0286(10) -0.0085(7) 0.0071(9)
Rh6 0.0143(7) 0.0348(10) 0.0206(8) 0.0002(7) -0.0051(6) -0.0050(7)
Rh7 0.0254(9) 0.0709(14) 0.0274(10) -0.0206(9) -0.0015(7) -0.0017(9)
Rh8 0.0143(8) 0.0621(13) 0.0388(10) 0.0176(9) -0.0067(7) -0.0105(8)
Rh9 0.0147(7) 0.0372(10) 0.0200(8) -0.0016(7) -0.0011(6) -0.0021(7)
Rh10 0.0163(9) 0.118(2) 0.0387(11) 0.0398(12) -0.0065(8) -0.0146(10)
Au1 0.0207(4) 0.0572(6) 0.0295(5) 0.0172(4) -0.0095(3) -0.0105(4)
P1 0.030(3) 0.043(4) 0.026(3) 0.008(3) -0.012(2) -0.005(3)
Au2 0.0261(8) 0.0387(10) 0.0351(11) 0.0066(8) -0.0058(8) -0.0023(7)
P2 0.031(4) 0.035(5) 0.048(5) 0.014(4) -0.006(4) -0.005(4)
Au2A 0.0261(8) 0.0387(10) 0.0351(11) 0.0066(8) -0.0058(8) -0.0023(7)
P2A 0.031(4) 0.035(5) 0.048(5) 0.014(4) -0.006(4) -0.005(4)
Au3 0.0227(5) 0.0639(7) 0.0457(6) -0.0227(5) -0.0167(4) 0.0042(4)
P3 0.021(3) 0.064(4) 0.034(3) -0.019(3) -0.009(2) 0.000(3)
Au4 0.0173(4) 0.0541(6) 0.0313(5) 0.0129(4) 0.0000(3) -0.0056(4)
P4 0.023(3) 0.056(4) 0.039(3) 0.015(3) -0.004(3) -0.010(3)
Au5 0.0385(7) 0.0439(8) 0.0531(9) -0.0126(6) -0.0115(6) 0.0114(6)
P5 0.029(4) 0.046(5) 0.070(6) -0.025(5) -0.016(4) 0.007(4)
Au5A 0.0385(7) 0.0439(8) 0.0531(9) -0.0126(6) -0.0115(6) 0.0114(6)
P5A 0.029(4) 0.046(5) 0.070(6) -0.025(5) -0.016(4) 0.007(4)

loop_
_atom_type_symbol
_atom_type_description
_atom_type_scat_dispersion_real
_atom_type_scat_dispersion_imag
_atom_type_scat_source
C C 0.0033 0.0016 'International Tables Vol C Tables 4.2.6.8 and 6.1.1.4'
Au Au -2.0133 8.8022 'International Tables Vol C Tables 4.2.6.8 and 6.1.1.4'
O O 0.0106 0.006 'International Tables Vol C Tables 4.2.6.8 and 6.1.1.4'
P P 0.1023 0.0942 'International Tables Vol C Tables 4.2.6.8 and 6.1.1.4'
Rh Rh -1.1178 0.9187 'International Tables Vol C Tables 4.2.6.8 and 6.1.1.4'
N N 0.0061 0.0033 'International Tables Vol C Tables 4.2.6.8 and 6.1.1.4'
H H 0 0 'International Tables Vol C Tables 4.2.6.8 and 6.1.1.4'

loop_
_geom_angle_atom_site_label_1
_geom_angle_atom_site_label_2
_geom_angle_atom_site_label_3
_geom_angle
C1 Rh1 C1A 123.5(11)
C1 Rh1 C1B 136.1(12)
C1A Rh1 C1B 100.4(9)
C1 Rh1 Au2 71.5(9)
C1A Rh1 Au2 104.4(5)
C1B Rh1 Au2 100.8(7)
C1 Rh1 Rh6 173.6(10)
C1A Rh1 Rh6 50.4(5)
C1B Rh1 Rh6 50.1(7)
Au2 Rh1 Rh6 106.88(9)
C1 Rh1 Au3 72.6(9)
C1A Rh1 Au3 101.9(5)
C1B Rh1 Au3 99.3(7)
Au2 Rh1 Au3 143.17(9)
Rh6 Rh1 Au3 109.72(8)
C1 Rh1 Au2A 78.0(9)
C1A Rh1 Au2A 89.6(5)
C1B Rh1 Au2A 105.7(7)
Au2 Rh1 Au2A 14.85(6)
Rh6 Rh1 Au2A 98.97(9)
Au3 Rh1 Au2A 150.05(8)
C1 Rh1 Rh8 78.2(9)
C1A Rh1 Rh8 45.3(5)
C1B Rh1 Rh8 145.8(7)
Au2 Rh1 Rh8 90.74(9)
Rh6 Rh1 Rh8 95.73(9)
Au3 Rh1 Rh8 89.65(7)
Au2A Rh1 Rh8 78.88(8)
C1 Rh1 Rh4 117.6(9)
C1A Rh1 Rh4 104.1(5)
C1B Rh1 Rh4 42.8(7)
Au2 Rh1 Rh4 58.40(8)
Rh6 Rh1 Rh4 65.14(7)
Au3 Rh1 Rh4 137.22(10)
Au2A Rh1 Rh4 63.21(8)
Rh8 Rh1 Rh4 132.38(10)
C1 Rh1 Rh2 93.0(9)
C1A Rh1 Rh2 143.2(5)
C1B Rh1 Rh2 43.1(7)
Au2 Rh1 Rh2 90.38(10)
Rh6 Rh1 Rh2 93.22(8)
Au3 Rh1 Rh2 83.67(9)
Au2A Rh1 Rh2 103.57(10)
Rh8 Rh1 Rh2 170.24(8)
Rh4 Rh1 Rh2 55.58(8)
C1 Rh1 Rh9 110.0(9)
C1A Rh1 Rh9 42.3(5)
C1B Rh1 Rh9 101.4(7)
Au2 Rh1 Rh9 142.95(10)
Rh6 Rh1 Rh9 67.29(6)
Au3 Rh1 Rh9 59.83(5)
Au2A Rh1 Rh9 128.48(9)
Rh8 Rh1 Rh9 55.26(6)
Rh4 Rh1 Rh9 132.34(7)
Rh2 Rh1 Rh9 125.73(10)
C1 Rh1 Rh5 121.7(9)
C1A Rh1 Rh5 97.6(5)
C1B Rh1 Rh5 42.0(7)
Au2 Rh1 Rh5 140.22(9)
Rh6 Rh1 Rh5 63.68(7)
Au3 Rh1 Rh5 58.71(6)
Au2A Rh1 Rh5 147.64(8)
Rh8 Rh1 Rh5 127.48(8)
Rh4 Rh1 Rh5 84.45(8)
Rh2 Rh1 Rh5 54.06(9)
Rh9 Rh1 Rh5 72.31(7)
C2 Rh2 C24 83(2)
C2 Rh2 C1B 173(2)
C24 Rh2 C1B 96.9(14)
C2 Rh2 C25 85(2)
C24 Rh2 C25 160.4(16)
C1B Rh2 C25 96.5(12)
C2 Rh2 Au5A 87(2)
C24 Rh2 Au5A 63.4(12)
C1B Rh2 Au5A 99.3(7)
C25 Rh2 Au5A 100.2(9)
C2 Rh2 Rh5 133(2)
C24 Rh2 Rh5 142.8(12)
C1B Rh2 Rh5 48.1(7)
C25 Rh2 Rh5 48.4(10)
Au5A Rh2 Rh5 104.91(13)
C2 Rh2 Rh4 132(2)
C24 Rh2 Rh4 50.5(13)
C1B Rh2 Rh4 46.5(7)
C25 Rh2 Rh4 141.9(10)
Au5A Rh2 Rh4 81.11(11)
Rh5 Rh2 Rh4 94.14(9)
C2 Rh2 Au5 89(2)
C24 Rh2 Au5 87.7(12)
C1B Rh2 Au5 98.1(7)
C25 Rh2 Au5 76.2(9)
Au5A Rh2 Au5 24.31(8)
Rh5 Rh2 Au5 85.98(10)
Rh4 Rh2 Au5 97.54(8)
C2 Rh2 Rh1 131(2)
C24 Rh2 Rh1 100.4(12)
C1B Rh2 Rh1 42.6(7)
C25 Rh2 Rh1 99.2(10)
Au5A Rh2 Rh1 139.01(12)
Rh5 Rh2 Rh1 64.13(7)
Rh4 Rh2 Rh1 61.73(8)
Au5 Rh2 Rh1 140.30(9)
C2 Rh2 Rh3 144(2)
C24 Rh2 Rh3 89.6(12)
C1B Rh2 Rh3 42.7(7)
C25 Rh2 Rh3 90.6(9)
Au5A Rh2 Rh3 58.81(9)
Rh5 Rh2 Rh3 57.05(7)
Rh4 Rh2 Rh3 57.26(7)
Au5 Rh2 Rh3 55.73(7)
Rh1 Rh2 Rh3 85.30(8)
C3 Rh3 C1B 172.1(10)
C3 Rh3 C34 87.9(10)
C1B Rh3 C34 92.6(10)
C3 Rh3 C35 86.7(10)
C1B Rh3 C35 94.5(9)
C34 Rh3 C35 166.0(10)
C3 Rh3 Au5 86.3(8)
C1B Rh3 Au5 101.6(7)
C34 Rh3 Au5 91.7(7)
C35 Rh3 Au5 75.0(7)
C3 Rh3 Rh5 132.6(7)
C1B Rh3 Rh5 48.0(7)
C34 Rh3 Rh5 139.3(7)
C35 Rh3 Rh5 46.6(7)
Au5 Rh3 Rh5 87.85(8)
C3 Rh3 Rh4 133.4(7)
C1B Rh3 Rh4 46.5(7)
C34 Rh3 Rh4 46.1(7)
C35 Rh3 Rh4 139.7(7)
Au5 Rh3 Rh4 100.01(9)
Rh5 Rh3 Rh4 93.92(9)
C3 Rh3 Au5A 93.0(8)
C1B Rh3 Au5A 94.5(7)
C34 Rh3 Au5A 68.5(7)
C35 Rh3 Au5A 98.8(7)
Au5 Rh3 Au5A 24.45(8)
Rh5 Rh3 Au5A 100.46(10)
Rh4 Rh3 Au5A 78.33(11)
C3 Rh3 Rh6 127.9(8)
C1B Rh3 Rh6 44.2(7)
C34 Rh3 Rh6 96.5(7)
C35 Rh3 Rh6 97.0(7)
Au5 Rh3 Rh6 144.92(8)
Rh5 Rh3 Rh6 64.04(7)
Rh4 Rh3 Rh6 63.89(7)
Au5A Rh3 Rh6 136.78(11)
C3 Rh3 Rh2 145.1(8)
C1B Rh3 Rh2 42.8(7)
C34 Rh3 Rh2 88.6(7)
C35 Rh3 Rh2 88.4(7)
Au5 Rh3 Rh2 59.06(7)
Rh5 Rh3 Rh2 56.76(8)
Rh4 Rh3 Rh2 57.23(9)
Au5A Rh3 Rh2 53.69(8)
Rh6 Rh3 Rh2 87.03(8)
C4 Rh4 C34 92.4(13)
C4 Rh4 C1B 169.2(13)
C34 Rh4 C1B 94.6(10)
C4 Rh4 C24 101.3(15)
C34 Rh4 C24 91.1(12)
C1B Rh4 C24 86.8(12)
C4 Rh4 Au2 77.3(11)
C34 Rh4 Au2 169.7(7)
C1B Rh4 Au2 95.6(7)
C24 Rh4 Au2 90.7(10)
C4 Rh4 Rh2 139.7(11)
C34 Rh4 Rh2 96.2(7)
C1B Rh4 Rh2 47.4(7)
C24 Rh4 Rh2 39.5(10)
Au2 Rh4 Rh2 91.60(9)
C4 Rh4 Rh3 139.1(11)
C34 Rh4 Rh3 47.4(7)
C1B Rh4 Rh3 47.2(7)
C24 Rh4 Rh3 88.9(10)
Au2 Rh4 Rh3 142.78(9)
Rh2 Rh4 Rh3 65.51(10)
C4 Rh4 Au1 76.5(11)
C34 Rh4 Au1 84.5(7)
C1B Rh4 Au1 96.0(7)
C24 Rh4 Au1 175.0(10)
Au2 Rh4 Au1 93.20(9)
Rh2 Rh4 Au1 143.43(10)
Rh3 Rh4 Au1 89.98(8)
C4 Rh4 Rh1 128.4(11)
C34 Rh4 Rh1 137.2(7)
C1B Rh4 Rh1 43.1(7)
C24 Rh4 Rh1 92.6(10)
Au2 Rh4 Rh1 52.85(7)
Rh2 Rh4 Rh1 62.68(8)
Rh3 Rh4 Rh1 89.99(9)
Au1 Rh4 Rh1 92.25(8)
C4 Rh4 Rh6 129.1(11)
C34 Rh4 Rh6 94.5(7)
C1B Rh4 Rh6 42.1(7)
C24 Rh4 Rh6 128.9(10)
Au2 Rh4 Rh6 92.29(8)
Rh2 Rh4 Rh6 89.42(9)
Rh3 Rh4 Rh6 60.31(7)
Au1 Rh4 Rh6 54.19(6)
Rh1 Rh4 Rh6 51.76(5)
C4 Rh4 Au2A 71.4(11)
C34 Rh4 Au2A 159.6(7)
C1B Rh4 Au2A 99.8(7)
C24 Rh4 Au2A 104.0(10)
Au2 Rh4 Au2A 13.78(5)
Rh2 Rh4 Au2A 104.13(9)
Rh3 Rh4 Au2A 144.45(9)
Au1 Rh4 Au2A 79.72(8)
Rh1 Rh4 Au2A 56.92(7)
Rh6 Rh4 Au2A 86.73(8)
C5 Rh5 C35 92.8(11)
C5 Rh5 C25 90.7(12)
C35 Rh5 C25 93.4(12)
C5 Rh5 C1B 168.2(11)
C35 Rh5 C1B 96.4(10)
C25 Rh5 C1B 96.0(12)
C5 Rh5 Rh2 137.9(8)
C35 Rh5 Rh2 97.5(7)
C25 Rh5 Rh2 48.1(9)
C1B Rh5 Rh2 47.9(7)
C5 Rh5 Rh3 141.0(8)
C35 Rh5 Rh3 48.9(7)
C25 Rh5 Rh3 97.7(9)
C1B Rh5 Rh3 47.5(7)
Rh2 Rh5 Rh3 66.19(8)
C5 Rh5 Au3 77.4(8)
C35 Rh5 Au3 168.0(7)
C25 Rh5 Au3 80.1(9)
C1B Rh5 Au3 94.3(7)
Rh2 Rh5 Au3 85.65(8)
Rh3 Rh5 Au3 141.57(10)
C5 Rh5 Au4 76.5(8)
C35 Rh5 Au4 85.3(7)
C25 Rh5 Au4 167.1(9)
C1B Rh5 Au4 96.9(7)
Rh2 Rh5 Au4 144.80(10)
Rh3 Rh5 Au4 91.17(7)
Au3 Rh5 Au4 98.77(6)
C5 Rh5 Rh6 129.4(8)
C35 Rh5 Rh6 95.9(7)
C25 Rh5 Rh6 138.0(9)
C1B Rh5 Rh6 42.3(7)
Rh2 Rh5 Rh6 90.07(9)
Rh3 Rh5 Rh6 60.59(7)
Au3 Rh5 Rh6 95.64(6)
Au4 Rh5 Rh6 54.80(5)
C5 Rh5 Rh1 128.2(8)
C35 Rh5 Rh1 137.3(7)
C25 Rh5 Rh1 97.0(9)
C1B Rh5 Rh1 41.4(7)
Rh2 Rh5 Rh1 61.81(8)
Rh3 Rh5 Rh1 88.58(9)
Au3 Rh5 Rh1 54.16(6)
Au4 Rh5 Rh1 92.56(7)
Rh6 Rh5 Rh1 50.99(6)
C6 Rh6 C1B 130.4(9)
C6 Rh6 C1A 130.1(8)
C1B Rh6 C1A 99.3(9)
C6 Rh6 Rh1 179.3(6)
C1B Rh6 Rh1 50.0(7)
C1A Rh6 Rh1 49.5(6)
C6 Rh6 Au1 75.5(6)
C1B Rh6 Au1 101.4(7)
C1A Rh6 Au1 101.8(5)
Rh1 Rh6 Au1 105.08(7)
C6 Rh6 Au4 72.6(6)
C1B Rh6 Au4 102.0(7)
C1A Rh6 Au4 95.9(5)
Rh1 Rh6 Au4 106.77(7)
Au1 Rh6 Au4 147.91(7)
C6 Rh6 Rh7 83.5(6)
C1B Rh6 Rh7 145.4(7)
C1A Rh6 Rh7 46.7(6)
Rh1 Rh6 Rh7 96.07(8)
Au1 Rh6 Rh7 93.48(7)
Au4 Rh6 Rh7 79.41(7)
C6 Rh6 Rh3 86.0(6)
C1B Rh6 Rh3 44.4(7)
C1A Rh6 Rh3 143.6(6)
Rh1 Rh6 Rh3 94.41(8)
Au1 Rh6 Rh3 90.73(7)
Au4 Rh6 Rh3 90.69(7)
Rh7 Rh6 Rh3 167.28(8)
C6 Rh6 Rh10 112.9(6)
C1B Rh6 Rh10 106.6(7)
C1A Rh6 Rh10 42.4(5)
Rh1 Rh6 Rh10 67.27(8)
Au1 Rh6 Rh10 59.36(6)
Au4 Rh6 Rh10 132.09(8)
Rh7 Rh6 Rh10 55.48(7)
Rh3 Rh6 Rh10 136.10(9)
C6 Rh6 Rh5 114.4(6)
C1B Rh6 Rh5 42.9(7)
C1A Rh6 Rh5 98.2(5)
Rh1 Rh6 Rh5 65.32(7)
Au1 Rh6 Rh5 141.73(8)
Au4 Rh6 Rh5 59.33(6)
Rh7 Rh6 Rh5 123.58(7)
Rh3 Rh6 Rh5 55.37(6)
Rh10 Rh6 Rh5 132.08(8)
C6 Rh6 Rh4 117.6(6)
C1B Rh6 Rh4 41.7(7)
C1A Rh6 Rh4 101.6(5)
Rh1 Rh6 Rh4 63.10(7)
Au1 Rh6 Rh4 59.97(6)
Au4 Rh6 Rh4 141.58(8)
Rh7 Rh6 Rh4 136.14(9)
Rh3 Rh6 Rh4 55.79(7)
Rh10 Rh6 Rh4 80.66(8)
Rh5 Rh6 Rh4 84.29(8)
C6 Rh6 Rh9 116.8(6)
C1B Rh6 Rh9 97.5(7)
C1A Rh6 Rh9 39.8(5)
Rh1 Rh6 Rh9 62.50(6)
Au1 Rh6 Rh9 139.86(6)
Au4 Rh6 Rh9 57.11(5)
Rh7 Rh6 Rh9 53.79(6)
Rh3 Rh6 Rh9 126.53(8)
Rh10 Rh6 Rh9 81.41(7)
Rh5 Rh6 Rh9 71.21(6)
Rh4 Rh6 Rh9 125.53(7)
C7 Rh7 C79 90.4(15)
C7 Rh7 C710 86.9(16)
C79 Rh7 C710 155.3(12)
C7 Rh7 C1A 173.1(14)
C79 Rh7 C1A 93.7(9)
C710 Rh7 C1A 91.7(11)
C7 Rh7 Rh10 130.7(13)
C79 Rh7 Rh10 137.1(7)
C710 Rh7 Rh10 45.0(10)
C1A Rh7 Rh10 46.9(5)
C7 Rh7 Rh9 135.8(13)
C79 Rh7 Rh9 46.2(7)
C710 Rh7 Rh9 135.4(10)
C1A Rh7 Rh9 47.6(5)
Rh10 Rh7 Rh9 93.41(9)
C7 Rh7 Rh6 128.9(13)
C79 Rh7 Rh6 102.7(7)
C710 Rh7 Rh6 98.0(10)
C1A Rh7 Rh6 44.7(5)
Rh10 Rh7 Rh6 63.57(8)
Rh9 Rh7 Rh6 67.40(6)
C8 Rh8 C810 89.4(11)
C8 Rh8 C89 86.0(10)
C810 Rh8 C89 149.5(10)
C8 Rh8 C1A 170.6(10)
C810 Rh8 C1A 94.4(10)
C89 Rh8 C1A 95.0(8)
C8 Rh8 Rh10 135.3(8)
C810 Rh8 Rh10 47.4(8)
C89 Rh8 Rh10 136.2(6)
C1A Rh8 Rh10 47.1(5)
C8 Rh8 Rh9 131.3(8)
C810 Rh8 Rh9 137.6(8)
C89 Rh8 Rh9 47.9(6)
C1A Rh8 Rh9 47.6(5)
Rh10 Rh8 Rh9 93.39(8)
C8 Rh8 Rh1 126.8(9)
C810 Rh8 Rh1 103.7(8)
C89 Rh8 Rh1 103.2(6)
C1A Rh8 Rh1 43.9(6)
Rh10 Rh8 Rh1 66.87(8)
Rh9 Rh8 Rh1 64.38(7)
C9 Rh9 C79 95.6(10)
C9 Rh9 C1A 167.9(9)
C79 Rh9 C1A 94.7(9)
C9 Rh9 C89 92.6(9)
C79 Rh9 C89 89.9(9)
C1A Rh9 C89 93.9(8)
C9 Rh9 Rh7 139.4(7)
C79 Rh9 Rh7 44.9(7)
C1A Rh9 Rh7 49.9(6)
C89 Rh9 Rh7 95.6(6)
C9 Rh9 Rh8 135.6(7)
C79 Rh9 Rh8 98.9(7)
C1A Rh9 Rh8 48.4(5)
C89 Rh9 Rh8 46.0(6)
Rh7 Rh9 Rh8 71.84(7)
C9 Rh9 Au4 83.1(7)
C79 Rh9 Au4 78.8(7)
C1A Rh9 Au4 92.5(5)
C89 Rh9 Au4 167.4(6)
Rh7 Rh9 Au4 80.32(6)
Rh8 Rh9 Au4 140.82(7)
C9 Rh9 Au3 73.8(7)
C79 Rh9 Au3 169.4(7)
C1A Rh9 Au3 95.8(6)
C89 Rh9 Au3 91.3(6)
Rh7 Rh9 Au3 145.28(8)
Rh8 Rh9 Au3 89.47(7)
Au4 Rh9 Au3 98.77(5)
C9 Rh9 Rh1 127.1(7)
C79 Rh9 Rh1 135.8(7)
C1A Rh9 Rh1 41.7(6)
C89 Rh9 Rh1 98.1(6)
Rh7 Rh9 Rh1 90.94(7)
Rh8 Rh9 Rh1 60.37(7)
Au4 Rh9 Rh1 93.90(6)
Au3 Rh9 Rh1 54.38(6)
C9 Rh9 Rh6 132.5(7)
C79 Rh9 Rh6 94.2(7)
C1A Rh9 Rh6 39.9(5)
C89 Rh9 Rh6 133.8(6)
Rh7 Rh9 Rh6 58.81(6)
Rh8 Rh9 Rh6 88.02(7)
Au4 Rh9 Rh6 53.59(5)
Au3 Rh9 Rh6 92.50(6)
Rh1 Rh9 Rh6 50.22(5)
C10 Rh10 C710 93.6(18)
C10 Rh10 C810 94.4(16)
C710 Rh10 C810 91.7(12)
C10 Rh10 C1A 166.8(16)
C710 Rh10 C1A 96.1(11)
C810 Rh10 C1A 94.3(9)
C10 Rh10 Au2A 72.7(15)
C710 Rh10 Au2A 164.6(10)
C810 Rh10 Au2A 82.5(8)
C1A Rh10 Au2A 98.6(6)
C10 Rh10 Rh8 138.1(15)
C710 Rh10 Rh8 98.7(10)
C810 Rh10 Rh8 45.7(8)
C1A Rh10 Rh8 48.8(5)
Au2A Rh10 Rh8 87.47(10)
C10 Rh10 Rh7 137.9(15)
C710 Rh10 Rh7 46.3(10)
C810 Rh10 Rh7 98.5(8)
C1A Rh10 Rh7 50.0(6)
Au2A Rh10 Rh7 148.62(11)
Rh8 Rh10 Rh7 72.10(7)
C10 Rh10 Au1 72.1(15)
C710 Rh10 Au1 93.0(10)
C810 Rh10 Au1 165.9(8)
C1A Rh10 Au1 98.3(5)
Au2A Rh10 Au1 89.54(9)
Rh8 Rh10 Au1 145.93(9)
Rh7 Rh10 Au1 94.34(7)
C10 Rh10 Rh6 126.5(15)
C710 Rh10 Rh6 96.7(10)
C810 Rh10 Rh6 137.3(8)
C1A Rh10 Rh6 43.2(5)
Au2A Rh10 Rh6 97.20(10)
Rh8 Rh10 Rh6 91.64(8)
Rh7 Rh10 Rh6 60.95(6)
Au1 Rh10 Rh6 55.11(5)
C10 Rh10 Au2 82.8(15)
C710 Rh10 Au2 176.4(10)
C810 Rh10 Au2 87.8(8)
C1A Rh10 Au2 87.5(6)
Au2A Rh10 Au2 11.94(6)
Rh8 Rh10 Au2 83.51(9)
Rh7 Rh10 Au2 137.33(9)
Au1 Rh10 Au2 86.64(8)
Rh6 Rh10 Au2 86.05(8)
C10 Rh10 Rh1 129.5(15)
C710 Rh10 Rh1 135.3(10)
C810 Rh10 Rh1 95.7(8)
C1A Rh10 Rh1 39.5(6)
Au2A Rh10 Rh1 59.83(8)
Rh8 Rh10 Rh1 59.25(7)
Rh7 Rh10 Rh1 88.98(7)
Au1 Rh10 Rh1 90.24(7)
Rh6 Rh10 Rh1 50.77(6)
Au2 Rh10 Rh1 48.34(6)
Rh1 C1A Rh10 101.1(8)
Rh1 C1A Rh9 96.0(8)
Rh10 C1A Rh9 159.2(11)
Rh1 C1A Rh6 80.1(7)
Rh10 C1A Rh6 94.3(8)
Rh9 C1A Rh6 100.3(8)
Rh1 C1A Rh8 90.8(8)
Rh10 C1A Rh8 84.0(7)
Rh9 C1A Rh8 84.0(7)
Rh6 C1A Rh8 170.3(11)
Rh1 C1A Rh7 168.2(10)
Rh10 C1A Rh7 83.1(7)
Rh9 C1A Rh7 82.5(7)
Rh6 C1A Rh7 88.6(7)
Rh8 C1A Rh7 100.7(8)
Rh6 C1B Rh1 79.9(9)
Rh6 C1B Rh4 96.1(10)
Rh1 C1B Rh4 94.1(10)
Rh6 C1B Rh3 91.4(10)
Rh1 C1B Rh3 171.3(14)
Rh4 C1B Rh3 86.3(9)
Rh6 C1B Rh5 94.8(10)
Rh1 C1B Rh5 96.7(10)
Rh4 C1B Rh5 165.8(14)
Rh3 C1B Rh5 84.5(9)
Rh6 C1B Rh2 173.9(14)
Rh1 C1B Rh2 94.2(10)
Rh4 C1B Rh2 86.1(9)
Rh3 C1B Rh2 94.5(10)
Rh5 C1B Rh2 84.0(9)
O1 C1 Rh1 174(3)
O1 C1 Au2 110(2)
Rh1 C1 Au2 66.9(9)
O2 C2 Rh2 169(5)
O3 C3 Rh3 176(2)
O4 C4 Rh4 172(3)
O5 C5 Rh5 177(3)
O6 C6 Rh6 175.8(18)
O7 C7 Rh7 167(4)
O8 C8 Rh8 174(3)
O9 C9 Rh9 173(2)
O10 C10 Rh10 156(4)
O10 C10 Au2A 135(3)
Rh10 C10 Au2A 68.6(15)
O24 C24 Rh2 150(3)
O24 C24 Rh4 120(3)
Rh2 C24 Rh4 90.0(17)
O24 C24 Au5A 100(3)
Rh2 C24 Au5A 75.8(13)
Rh4 C24 Au5A 100.5(15)
O25 C25 Rh5 130(3)
O25 C25 Rh2 146(3)
Rh5 C25 Rh2 83.5(13)
O34 C34 Rh4 140(2)
O34 C34 Rh3 134(2)
Rh4 C34 Rh3 86.4(10)
O35 C35 Rh5 138(2)
O35 C35 Rh3 137(2)
Rh5 C35 Rh3 84.5(9)
O79 C79 Rh7 140(2)
O79 C79 Rh9 130.8(19)
Rh7 C79 Rh9 88.9(10)
O710 C710 Rh10 139(3)
O710 C710 Rh7 132(3)
Rh10 C710 Rh7 88.7(14)
O89 C89 Rh8 140.2(18)
O89 C89 Rh9 133.3(18)
Rh8 C89 Rh9 86.1(9)
O810 C810 Rh8 141(2)
O810 C810 Rh10 132(2)
Rh8 C810 Rh10 87.0(11)
P1 Au1 Rh6 150.08(15)
P1 Au1 Rh10 134.47(16)
Rh6 Au1 Rh10 65.54(5)
P1 Au1 Rh4 127.54(17)
Rh6 Au1 Rh4 65.84(7)
Rh10 Au1 Rh4 86.21(7)
C131 P1 C121 102.9(8)
C131 P1 C111 104.7(8)
C121 P1 C111 104.2(7)
C131 P1 Au1 116.2(6)
C121 P1 Au1 114.5(5)
C111 P1 Au1 113.1(5)
C112 C111 C116 120
C112 C111 P1 119.5(8)
C116 C111 P1 120.5(8)
C113 C112 C111 120
C112 C113 C114 120
C115 C114 C113 120
C114 C115 C116 120
C115 C116 C111 120
C122 C121 C126 120
C122 C121 P1 116.6(9)
C126 C121 P1 123.3(9)
C121 C122 C123 120
C124 C123 C122 120
C123 C124 C125 120
C126 C125 C124 120
C125 C126 C121 120
C132 C131 C136 120
C132 C131 P1 118.2(11)
C136 C131 P1 121.8(11)
C133 C132 C131 120
C134 C133 C132 120
C133 C134 C135 120
C136 C135 C134 120
C135 C136 C131 120
P2 Au2 Rh1 146.2(3)
P2 Au2 C1 104.7(7)
Rh1 Au2 C1 41.6(7)
P2 Au2 Rh4 131.4(3)
Rh1 Au2 Rh4 68.75(8)
C1 Au2 Rh4 102.2(7)
P2 Au2 Rh10 133.2(3)
Rh1 Au2 Rh10 66.37(8)
C1 Au2 Rh10 93.5(7)
Rh4 Au2 Rh10 83.79(8)
C231 P2 C211 105.8(15)
C231 P2 C221 104.3(17)
C211 P2 C221 101.8(16)
C231 P2 Au2 115.1(13)
C211 P2 Au2 112.6(11)
C221 P2 Au2 115.9(12)
C212 C211 C216 120
C212 C211 P2 122.0(17)
C216 C211 P2 117.9(17)
C211 C212 C213 120
C214 C213 C212 120
C213 C214 C215 120
C216 C215 C214 120
C215 C216 C211 120
C222 C221 C226 120
C222 C221 P2 116.1(19)
C226 C221 P2 123.7(19)
C221 C222 C223 120
C224 C223 C222 120
C223 C224 C225 120
C224 C225 C226 120
C225 C226 C221 120
C232 C231 C236 120
C232 C231 P2 124.3(19)
C236 C231 P2 115.5(19)
C233 C232 C231 120
C234 C233 C232 120
C233 C234 C235 120
C236 C235 C234 120
C235 C236 C231 120
P2A Au2A Rh10 125.5(3)
P2A Au2A C10 95.3(10)
Rh10 Au2A C10 38.7(10)
P2A Au2A Rh1 152.1(3)
Rh10 Au2A Rh1 69.34(8)
C10 Au2A Rh1 106.3(10)
P2A Au2A Rh4 136.5(3)
Rh10 Au2A Rh4 86.49(8)
C10 Au2A Rh4 95.2(10)
Rh1 Au2A Rh4 59.87(7)
C251 P2A C261 103.4(17)
C251 P2A C241 106.1(16)
C261 P2A C241 103.2(16)
C251 P2A Au2A 112.2(12)
C261 P2A Au2A 117.7(13)
C241 P2A Au2A 113.1(12)
C242 C241 C246 120
C242 C241 P2A 117.2(18)
C246 C241 P2A 122.8(18)
C241 C242 C243 120
C242 C243 C244 120
C245 C244 C243 120
C246 C245 C244 120
C245 C246 C241 120
C252 C251 C256 120
C252 C251 P2A 116(2)
C256 C251 P2A 124(2)
C251 C252 C253 120
C254 C253 C252 120
C253 C254 C255 120
C254 C255 C256 120
C255 C256 C251 120
C262 C261 C266 120
C262 C261 P2A 116(2)
C266 C261 P2A 124(2)
C261 C262 C263 120
C264 C263 C262 120
C263 C264 C265 120
C266 C265 C264 120
C265 C266 C261 120
P3 Au3 Rh1 144.94(19)
P3 Au3 Rh5 133.56(16)
Rh1 Au3 Rh5 67.13(6)
P3 Au3 Rh9 136.88(17)
Rh1 Au3 Rh9 65.79(6)
Rh5 Au3 Rh9 77.99(5)
C331 P3 C311 103.8(16)
C331 P3 C321 114.2(16)
C311 P3 C321 97.5(14)
C331 P3 Au3 111.1(12)
C311 P3 Au3 116.4(7)
C321 P3 Au3 113.0(12)
C312 C311 C316 120
C312 C311 P3 120.7(11)
C316 C311 P3 119.2(11)
C311 C312 C313 120
C314 C313 C312 120
C315 C314 C313 120
C316 C315 C314 120
C315 C316 C311 120
C322 C321 C326 120
C322 C321 P3 128(2)
C326 C321 P3 112(2)
C323 C322 C321 120
C322 C323 C324 120
C323 C324 C325 120
C326 C325 C324 120
C325 C326 C321 120
C332 C331 C336 120
C332 C331 P3 124(3)
C336 C331 P3 116(3)
C333 C332 C331 120
C332 C333 C334 120
C333 C334 C335 120
C336 C335 C334 120
C335 C336 C331 120
P4 Au4 Rh6 146.06(15)
P4 Au4 Rh9 136.03(16)
Rh6 Au4 Rh9 69.30(5)
P4 Au4 Rh5 131.20(18)
Rh6 Au4 Rh5 65.87(7)
Rh9 Au4 Rh5 78.59(5)
C421 P4 C431 104.5(11)
C421 P4 C411 105.5(9)
C431 P4 C411 100.6(9)
C421 P4 Au4 113.8(8)
C431 P4 Au4 116.3(8)
C411 P4 Au4 114.6(5)
C412 C411 C416 120
C412 C411 P4 118.3(8)
C416 C411 P4 121.7(8)
C411 C412 C413 120
C414 C413 C412 120
C415 C414 C413 120
C416 C415 C414 120
C415 C416 C411 120
C422 C421 C426 120
C422 C421 P4 119.1(15)
C426 C421 P4 120.6(16)
C421 C422 C423 120
C424 C423 C422 120
C423 C424 C425 120
C424 C425 C426 120
C425 C426 C421 120
C432 C431 C436 120
C432 C431 P4 122.2(16)
C436 C431 P4 117.6(16)
C433 C432 C431 120
C432 C433 C434 120
C433 C434 C435 120
C434 C435 C436 120
C435 C436 C431 120
P5 Au5 Rh3 152.5(2)
P5 Au5 Rh2 142.2(2)
Rh3 Au5 Rh2 65.21(7)
C531 P5 C521 104.7(13)
C531 P5 C511 103.3(15)
C521 P5 C511 101.2(15)
C531 P5 Au5 117.6(10)
C521 P5 Au5 113.5(10)
C511 P5 Au5 114.7(12)
C512 C511 C516 120
C512 C511 P5 123(2)
C516 C511 P5 116(2)
C511 C512 C513 120
C514 C513 C512 120
C513 C514 C515 120
C516 C515 C514 120
C515 C516 C511 120
C522 C521 C526 120
C522 C521 P5 118.6(17)
C526 C521 P5 121.3(17)
C521 C522 C523 120
C524 C523 C522 120
C523 C524 C525 120
C526 C525 C524 120
C525 C526 C521 120
C532 C531 C536 120
C532 C531 P5 124.0(16)
C536 C531 P5 115.9(16)
C533 C532 C531 120
C532 C533 C534 120
C535 C534 C533 120
C534 C535 C536 120
C535 C536 C531 120
P5A Au5A C24 125.1(11)
P5A Au5A Rh2 146.3(5)
C24 Au5A Rh2 40.8(9)
P5A Au5A Rh3 145.6(5)
C24 Au5A Rh3 83.5(9)
Rh2 Au5A Rh3 67.51(9)
C561 P5A C551 98(3)
C561 P5A C541 114(3)
C551 P5A C541 106(3)
C561 P5A Au5A 115(2)
C551 P5A Au5A 114(2)
C541 P5A Au5A 109(2)
C542 C541 C546 120
C542 C541 P5A 119(3)
C546 C541 P5A 120(3)
C543 C542 C541 120
C542 C543 C544 120
C543 C544 C545 120
C546 C545 C544 120
C545 C546 C541 120
C552 C551 C556 120
C552 C551 P5A 116(4)
C556 C551 P5A 124(4)
C551 C552 C553 120
C554 C553 C552 120
C553 C554 C555 120
C556 C555 C554 120
C555 C556 C551 120
C562 C561 C566 120
C562 C561 P5A 116(4)
C566 C561 P5A 124(4)
C561 C562 C563 120
C564 C563 C562 120
C563 C564 C565 120
C566 C565 C564 120
C565 C566 C561 120
C4N N1 C3N 111(3)
C4N N1 C2N 114(3)
C3N N1 C2N 107(3)
C4N N1 C1N 113(3)
C3N N1 C1N 107(3)
C2N N1 C1N 104(3)

loop_
_geom_bond_atom_site_label_1
_geom_bond_atom_site_label_2
_geom_bond_distance
Rh1 C1 1.85(3)
Rh1 C1A 2.04(2)
Rh1 C1B 2.05(2)
Rh1 Au2 2.564(3)
Rh1 Rh6 2.641(2)
Rh1 Au3 2.717(2)
Rh1 Au2A 2.905(3)
Rh1 Rh8 2.939(3)
Rh1 Rh4 2.999(3)
Rh1 Rh2 3.025(3)
Rh1 Rh9 3.048(3)
Rh1 Rh5 3.088(3)
Rh2 C2 1.68(7)
Rh2 C24 1.79(4)
Rh2 C1B 2.07(3)
Rh2 C25 2.08(3)
Rh2 Au5A 2.651(4)
Rh2 Rh5 2.779(4)
Rh2 Rh4 2.809(4)
Rh2 Au5 2.872(3)
Rh2 Rh3 3.040(3)
Rh3 C3 1.88(3)
Rh3 C1B 2.07(2)
Rh3 C34 2.07(2)
Rh3 C35 2.11(2)
Rh3 Au5 2.767(3)
Rh3 Rh5 2.788(3)
Rh3 Rh4 2.810(3)
Rh3 Au5A 2.814(4)
Rh3 Rh6 2.951(3)
Rh4 C4 1.80(4)
Rh4 C34 2.03(3)
Rh4 C1B 2.04(2)
Rh4 C24 2.17(4)
Rh4 Au2 2.740(3)
Rh4 Au1 2.895(3)
Rh4 Rh6 3.051(3)
Rh4 Au2A 3.095(4)
Rh5 C5 1.90(3)
Rh5 C35 2.03(2)
Rh5 C25 2.09(3)
Rh5 C1B 2.08(2)
Rh5 Au3 2.864(2)
Rh5 Au4 2.871(3)
Rh5 Rh6 3.046(3)
Rh6 C6 1.85(2)
Rh6 C1B 2.06(2)
Rh6 C1A 2.067(19)
Rh6 Au1 2.712(2)
Rh6 Au4 2.727(2)
Rh6 Rh7 2.938(3)
Rh6 Rh10 3.009(3)
Rh6 Rh9 3.170(2)
Rh7 C7 1.85(5)
Rh7 C79 1.96(2)
Rh7 C710 2.00(3)
Rh7 C1A 2.14(2)
Rh7 Rh10 2.769(3)
Rh7 Rh9 2.771(3)
Rh8 C8 1.85(3)
Rh8 C810 1.98(3)
Rh8 C89 2.00(2)
Rh8 C1A 2.090(19)
Rh8 Rh10 2.762(3)
Rh8 Rh9 2.778(2)
Rh9 C9 1.94(2)
Rh9 C79 2.00(2)
Rh9 C1A 2.063(19)
Rh9 C89 2.07(2)
Rh9 Au4 2.846(2)
Rh9 Au3 2.889(2)
Rh10 C10 1.75(5)
Rh10 C710 1.96(3)
Rh10 C810 2.04(3)
Rh10 C1A 2.036(19)
Rh10 Au2A 2.606(4)
Rh10 Au1 2.844(2)
Rh10 Au2 3.118(4)
C1 O1 1.19(3)
C1 Au2 2.64(3)
C2 O2 1.30(6)
C3 O3 1.18(3)
C4 O4 1.27(4)
C5 O5 1.13(3)
C6 O6 1.18(2)
C7 O7 1.21(5)
C8 O8 1.18(3)
C9 O9 1.13(3)
C10 O10 1.34(5)
C10 Au2A 2.67(5)
C24 O24 1.22(4)
C24 Au5A 2.45(4)
C25 O25 1.21(4)
C34 O34 1.19(3)
C35 O35 1.19(3)
C79 O79 1.21(3)
C710 O710 1.28(4)
C89 O89 1.17(3)
C810 O810 1.25(3)
Au1 P1 2.295(5)
P1 C131 1.806(15)
P1 C121 1.840(13)
P1 C111 1.859(11)
C111 C112 1.39
C111 C116 1.39
C112 C113 1.39
C113 C114 1.39
C114 C115 1.39
C115 C116 1.39
C121 C122 1.39
C121 C126 1.39
C122 C123 1.39
C123 C124 1.39
C124 C125 1.39
C125 C126 1.39
C131 C132 1.39
C131 C136 1.39
C132 C133 1.39
C133 C134 1.39
C134 C135 1.39
C135 C136 1.39
Au2 P2 2.281(11)
P2 C231 1.77(3)
P2 C211 1.82(2)
P2 C221 1.84(3)
C211 C212 1.39
C211 C216 1.39
C212 C213 1.39
C213 C214 1.39
C214 C215 1.39
C215 C216 1.39
C221 C222 1.39
C221 C226 1.39
C222 C223 1.39
C223 C224 1.39
C224 C225 1.39
C225 C226 1.39
C231 C232 1.39
C231 C236 1.39
C232 C233 1.39
C233 C234 1.39
C234 C235 1.39
C235 C236 1.39
Au2A P2A 2.310(12)
P2A C251 1.854(13)
P2A C261 1.862(13)
P2A C241 1.866(13)
C241 C242 1.39
C241 C246 1.39
C242 C243 1.39
C243 C244 1.39
C244 C245 1.39
C245 C246 1.39
C251 C252 1.39
C251 C256 1.39
C252 C253 1.39
C253 C254 1.39
C254 C255 1.39
C255 C256 1.39
C261 C262 1.39
C261 C266 1.39
C262 C263 1.39
C263 C264 1.39
C264 C265 1.39
C265 C266 1.39
Au3 P3 2.306(6)
P3 C331 1.83(3)
P3 C311 1.831(16)
P3 C321 1.89(3)
C311 C312 1.39
C311 C316 1.39
C312 C313 1.39
C313 C314 1.39
C314 C315 1.39
C315 C316 1.39
C321 C322 1.39
C321 C326 1.39
C322 C323 1.39
C323 C324 1.39
C324 C325 1.39
C325 C326 1.39
C331 C332 1.39
C331 C336 1.39
C332 C333 1.39
C333 C334 1.39
C334 C335 1.39
C335 C336 1.39
Au4 P4 2.305(6)
P4 C421 1.793(19)
P4 C431 1.83(2)
P4 C411 1.835(12)
C411 C412 1.39
C411 C416 1.39
C412 C413 1.39
C413 C414 1.39
C414 C415 1.39
C415 C416 1.39
C421 C422 1.39
C421 C426 1.39
C422 C423 1.39
C423 C424 1.39
C424 C425 1.39
C425 C426 1.39
C431 C432 1.39
C431 C436 1.39
C432 C433 1.39
C433 C434 1.39
C434 C435 1.39
C435 C436 1.39
Au5 P5 2.282(10)
P5 C531 1.79(2)
P5 C521 1.80(2)
P5 C511 1.86(3)
C511 C512 1.39
C511 C516 1.39
C512 C513 1.39
C513 C514 1.39
C514 C515 1.39
C515 C516 1.39
C521 C522 1.39
C521 C526 1.39
C522 C523 1.39
C523 C524 1.39
C524 C525 1.39
C525 C526 1.39
C531 C532 1.39
C531 C536 1.39
C532 C533 1.39
C533 C534 1.39
C534 C535 1.39
C535 C536 1.39
Au5A P5A 2.285(19)
P5A C561 1.867(14)
P5A C551 1.871(15)
P5A C541 1.890(16)
C541 C542 1.39
C541 C546 1.39
C542 C543 1.39
C543 C544 1.39
C544 C545 1.39
C545 C546 1.39
C551 C552 1.39
C551 C556 1.39
C552 C553 1.39
C553 C554 1.39
C554 C555 1.39
C555 C556 1.39
C561 C562 1.39
C561 C566 1.39
C562 C563 1.39
C563 C564 1.39
C564 C565 1.39
C565 C566 1.39
N1 C4N 1.46(4)
N1 C3N 1.49(4)
N1 C2N 1.50(4)
N1 C1N 1.53(5)
